data_7152557
loop_
_publ_author_name
'Barry, Sarah M.'
'Mueller-Bunz, Helge'
'Rutledge, Peter J.'

_publ_section_title
;
 Investigating the oxidation of alkenes by non-heme iron enzyme mimics.
;
_journal_issue 36
_journal_name_full 'Organic &amp; biomolecular chemistry'
_journal_page_first 7372
_journal_page_last 7381
_journal_paper_doi 10.1039/c2ob25834j
_journal_volume 10
_journal_year 2012
_chemical_absolute_configuration ad
_chemical_formula_moiety 'C20 H22 Br N O3'
_chemical_formula_sum 'C20 H22 Br N O3'
_chemical_formula_weight 404.30
_space_group_IT_number 4
_symmetry_cell_setting monoclinic
_symmetry_space_group_name_Hall 'P 2yb'
_symmetry_space_group_name_H-M 'P 1 21 1'
_atom_sites_solution_hydrogens geom
_atom_sites_solution_primary direct
_atom_sites_solution_secondary difmap
_audit_creation_method SHELXL-97
_cell_angle_alpha 90.00
_cell_angle_beta 113.274(2)
_cell_angle_gamma 90.00
_cell_formula_units_Z 2
_cell_length_a 9.8965(17)
_cell_length_b 8.9206(15)
_cell_length_c 11.355(2)
_cell_measurement_reflns_used 4209
_cell_measurement_temperature 100(2)
_cell_measurement_theta_max 28.00
_cell_measurement_theta_min 2.24
_cell_volume 920.9(3)
_computing_cell_refinement 'Bruker SAINT'
_computing_data_collection 'Bruker SMART'
_computing_data_reduction 'Bruker SAINT'
_computing_molecular_graphics 'Bruker SHELXTL'
_computing_publication_material 'Bruker SHELXTL'
_computing_structure_refinement 'SHELXL-97 (Sheldrick, 2008)'
_computing_structure_solution 'SHELXS-97 (Sheldrick, 2008)'
_diffrn_ambient_temperature 100(2)
_diffrn_detector_area_resol_mean 8.366
_diffrn_measured_fraction_theta_full 0.995
_diffrn_measured_fraction_theta_max 0.929
_diffrn_measurement_device_type 'CCD area detector'
_diffrn_measurement_method '\f and \w scans'
_diffrn_radiation_monochromator graphite
_diffrn_radiation_source 'sealed tube'
_diffrn_radiation_type MoK\a
_diffrn_radiation_wavelength 0.71073
_diffrn_reflns_av_R_equivalents 0.0359
_diffrn_reflns_av_sigmaI/netI 0.0688
_diffrn_reflns_limit_h_max 12
_diffrn_reflns_limit_h_min -12
_diffrn_reflns_limit_k_max 11
_diffrn_reflns_limit_k_min -11
_diffrn_reflns_limit_l_max 14
_diffrn_reflns_limit_l_min -14
_diffrn_reflns_number 7231
_diffrn_reflns_theta_full 27.00
_diffrn_reflns_theta_max 28.31
_diffrn_reflns_theta_min 1.95
_exptl_absorpt_coefficient_mu 2.250
_exptl_absorpt_correction_T_max 0.3991
_exptl_absorpt_correction_T_min 0.1088
_exptl_absorpt_correction_type multi-scan
_exptl_absorpt_process_details
;
SADABS v.2.10 (Sheldrick, 2000) was used for absorption correction.
R(int) for selected reflections was 0.165 before and 0.074 after
correction. The Ratio of minimum to maximum transmission is 0.272647.
An additional spherical absorption correction for \m*r=1.0 was applied.
The \l/2 correction factor is 0.0015.
;
_exptl_crystal_colour colourless
_exptl_crystal_density_diffrn 1.458
_exptl_crystal_density_method 'not measured'
_exptl_crystal_description block
_exptl_crystal_F_000 416
_exptl_crystal_size_max 1.00
_exptl_crystal_size_mid 0.80
_exptl_crystal_size_min 0.50
_refine_diff_density_max 1.102
_refine_diff_density_min -0.802
_refine_diff_density_rms 0.122
_refine_ls_abs_structure_details 'Flack H D (1983), Acta Cryst. A39, 876-881'
_refine_ls_abs_structure_Flack 0.047(10)
_refine_ls_extinction_method none
_refine_ls_goodness_of_fit_ref 1.004
_refine_ls_hydrogen_treatment constr
_refine_ls_matrix_type full
_refine_ls_number_parameters 229
_refine_ls_number_reflns 3936
_refine_ls_number_restraints 1
_refine_ls_restrained_S_all 1.003
_refine_ls_R_factor_all 0.0490
_refine_ls_R_factor_gt 0.0438
_refine_ls_shift/su_max 0.007
_refine_ls_shift/su_mean 0.001
_refine_ls_structure_factor_coef Fsqd
_refine_ls_weighting_details 'calc w=1/[\s^2^(Fo^2^)+(0.0518P)^2^+0.0000P] where P=(Fo^2^+2Fc^2^)/3'
_refine_ls_weighting_scheme calc
_refine_ls_wR_factor_gt 0.1007
_refine_ls_wR_factor_ref 0.1020
_reflns_number_gt 3429
_reflns_number_total 3936
_reflns_threshold_expression I>2\s(I)
_cod_data_source_file c2ob25834j.txt
_cod_data_source_block rut01(11)
_cod_original_sg_symbol_H-M 'P 21'
_cod_database_code 7152557

loop_
_symmetry_equiv_pos_as_xyz
'x, y, z'
'-x, y+1/2, -z'

loop_
_atom_site_label
_atom_site_type_symbol
_atom_site_fract_x
_atom_site_fract_y
_atom_site_fract_z
_atom_site_U_iso_or_equiv
_atom_site_adp_type
_atom_site_occupancy
_atom_site_symmetry_multiplicity
_atom_site_calc_flag
_atom_site_refinement_flags
Br1 Br 0.09260(4) 0.04990(6) 1.02933(3) 0.03421(13) Uani 1 1 d .
C1 C -0.0116(4) -0.0297(4) 0.8570(3) 0.0206(7) Uani 1 1 d .
H1A H 0.0570 -0.0892 0.8318 0.025 Uiso 1 1 calc R
H1B H -0.0917 -0.0968 0.8561 0.025 Uiso 1 1 calc R
C2 C -0.0752(4) 0.0955(3) 0.7627(3) 0.0153(7) Uani 1 1 d .
C3 C -0.1910(4) 0.1818(4) 0.7629(3) 0.0190(7) Uani 1 1 d .
H3 H -0.2307 0.1666 0.8257 0.023 Uiso 1 1 calc R
C4 C -0.2482(4) 0.2913(4) 0.6693(3) 0.0224(8) Uani 1 1 d .
H4 H -0.3297 0.3506 0.6653 0.027 Uiso 1 1 calc R
C5 C -0.1839(4) 0.3125(4) 0.5814(3) 0.0191(7) Uani 1 1 d .
H5 H -0.2214 0.3858 0.5158 0.023 Uiso 1 1 calc R
C6 C -0.0648(4) 0.2252(4) 0.5914(3) 0.0150(7) Uani 1 1 d .
C7 C 0.0177(4) 0.2477(4) 0.5053(3) 0.0158(7) Uani 1 1 d .
H7A H -0.0321 0.3266 0.4416 0.019 Uiso 1 1 calc R
H7B H 0.0144 0.1536 0.4581 0.019 Uiso 1 1 calc R
C8 C 0.1793(4) 0.2929(3) 0.5806(3) 0.0122(6) Uani 1 1 d .
C9 C 0.2614(4) 0.3161(4) 0.4922(3) 0.0146(7) Uani 1 1 d .
C10 C 0.2493(4) 0.2086(4) 0.3984(3) 0.0183(7) Uani 1 1 d .
H10 H 0.1848 0.1257 0.3855 0.022 Uiso 1 1 calc R
C11 C 0.3315(4) 0.2235(4) 0.3249(3) 0.0205(7) Uani 1 1 d .
H11 H 0.3232 0.1502 0.2617 0.025 Uiso 1 1 calc R
C12 C 0.4262(4) 0.3446(4) 0.3423(3) 0.0187(7) Uani 1 1 d .
H12 H 0.4839 0.3528 0.2927 0.022 Uiso 1 1 calc R
C13 C 0.4356(4) 0.4530(4) 0.4324(3) 0.0200(7) Uani 1 1 d .
H13 H 0.4979 0.5374 0.4431 0.024 Uiso 1 1 calc R
C14 C 0.3538(4) 0.4385(4) 0.5076(3) 0.0167(7) Uani 1 1 d .
H14 H 0.3614 0.5129 0.5698 0.020 Uiso 1 1 calc R
C15 C 0.2646(4) 0.1758(4) 0.6837(3) 0.0145(6) Uani 1 1 d .
C16 C 0.2282(4) 0.3828(3) 0.7858(3) 0.0137(6) Uani 1 1 d .
H16 H 0.1362 0.3730 0.8018 0.016 Uiso 1 1 calc R
C17 C 0.3303(4) 0.4958(4) 0.8792(3) 0.0162(7) Uani 1 1 d .
C18 C 0.4796(4) 0.5043(4) 0.8675(3) 0.0240(8) Uani 1 1 d .
H18A H 0.5256 0.4049 0.8832 0.036 Uiso 1 1 calc R
H18B H 0.5436 0.5754 0.9307 0.036 Uiso 1 1 calc R
H18C H 0.4648 0.5378 0.7811 0.036 Uiso 1 1 calc R
C19 C 0.3530(4) 0.4444(4) 1.0147(3) 0.0233(8) Uani 1 1 d .
H19A H 0.2586 0.4456 1.0237 0.035 Uiso 1 1 calc R
H19B H 0.4219 0.5124 1.0779 0.035 Uiso 1 1 calc R
H19C H 0.3931 0.3425 1.0290 0.035 Uiso 1 1 calc R
C20 C 0.2554(5) 0.6492(4) 0.8506(4) 0.0273(9) Uani 1 1 d .
H20A H 0.2428 0.6813 0.7643 0.041 Uiso 1 1 calc R
H20B H 0.3164 0.7223 0.9136 0.041 Uiso 1 1 calc R
H20C H 0.1589 0.6424 0.8555 0.041 Uiso 1 1 calc R
N N -0.0122(3) 0.1152(3) 0.6792(3) 0.0148(6) Uani 1 1 d .
O1 O 0.3045(2) 0.0536(3) 0.66869(18) 0.0180(4) Uani 1 1 d .
O2 O 0.2984(3) 0.2380(2) 0.8000(2) 0.0153(5) Uani 1 1 d .
O4 O 0.1912(2) 0.4249(2) 0.65530(19) 0.0134(5) Uani 1 1 d .

loop_
_atom_site_aniso_label
_atom_site_aniso_U_11
_atom_site_aniso_U_22
_atom_site_aniso_U_33
_atom_site_aniso_U_23
_atom_site_aniso_U_13
_atom_site_aniso_U_12
Br1 0.0390(2) 0.0363(2) 0.01899(17) 0.0043(2) 0.00255(14) 0.0022(2)
C1 0.0282(19) 0.0197(18) 0.0164(16) 0.0034(13) 0.0114(14) 0.0013(16)
C2 0.0200(16) 0.0083(15) 0.0183(16) -0.0004(11) 0.0081(13) -0.0053(12)
C3 0.0238(18) 0.0155(16) 0.0189(17) 0.0018(13) 0.0097(14) -0.0006(14)
C4 0.027(2) 0.0166(17) 0.0247(18) -0.0001(14) 0.0110(16) 0.0037(15)
C5 0.0266(19) 0.0122(16) 0.0184(17) 0.0020(13) 0.0087(15) -0.0011(15)
C6 0.0187(17) 0.0092(15) 0.0155(15) -0.0018(12) 0.0051(13) -0.0051(13)
C7 0.0211(18) 0.0124(15) 0.0128(14) -0.0011(12) 0.0055(13) -0.0017(14)
C8 0.0191(17) 0.0062(14) 0.0127(14) -0.0013(11) 0.0076(13) 0.0002(12)
C9 0.0219(18) 0.0111(15) 0.0121(15) 0.0025(12) 0.0080(14) 0.0018(13)
C10 0.0266(19) 0.0120(17) 0.0172(16) 0.0003(12) 0.0095(14) -0.0005(14)
C11 0.029(2) 0.0212(18) 0.0115(15) -0.0015(13) 0.0088(14) 0.0050(15)
C12 0.0202(17) 0.0262(19) 0.0126(15) 0.0046(13) 0.0095(13) 0.0040(15)
C13 0.0222(18) 0.0224(19) 0.0156(16) 0.0033(13) 0.0078(14) -0.0041(15)
C14 0.0217(18) 0.0155(16) 0.0131(15) -0.0004(12) 0.0071(13) 0.0008(14)
C15 0.0200(16) 0.0139(16) 0.0133(14) 0.0017(12) 0.0105(13) -0.0020(14)
C16 0.0231(17) 0.0074(15) 0.0136(15) -0.0009(12) 0.0104(13) 0.0014(13)
C17 0.0262(18) 0.0096(14) 0.0119(15) -0.0052(11) 0.0066(14) -0.0024(13)
C18 0.0272(19) 0.026(2) 0.0208(17) -0.0036(13) 0.0113(14) -0.0051(14)
C19 0.032(2) 0.0231(18) 0.0151(17) -0.0067(14) 0.0097(15) -0.0042(16)
C20 0.042(2) 0.0087(17) 0.025(2) -0.0036(14) 0.0060(17) -0.0009(16)
N 0.0190(14) 0.0098(13) 0.0149(13) -0.0004(10) 0.0061(11) -0.0016(11)
O1 0.0293(11) 0.0092(9) 0.0187(10) 0.0007(12) 0.0130(8) 0.0054(13)
O2 0.0253(13) 0.0071(10) 0.0128(10) 0.0003(8) 0.0070(9) 0.0034(9)
O4 0.0235(13) 0.0062(10) 0.0105(10) -0.0012(8) 0.0066(9) 0.0005(9)

loop_
_atom_type_symbol
_atom_type_description
_atom_type_scat_dispersion_real
_atom_type_scat_dispersion_imag
_atom_type_scat_source
C C 0.0033 0.0016 'International Tables Vol C Tables 4.2.6.8 and 6.1.1.4'
H H 0.0000 0.0000 'International Tables Vol C Tables 4.2.6.8 and 6.1.1.4'
N N 0.0061 0.0033 'International Tables Vol C Tables 4.2.6.8 and 6.1.1.4'
O O 0.0106 0.0060 'International Tables Vol C Tables 4.2.6.8 and 6.1.1.4'
Br Br -0.2901 2.4595 'International Tables Vol C Tables 4.2.6.8 and 6.1.1.4'

loop_
_geom_angle_atom_site_label_1
_geom_angle_atom_site_label_2
_geom_angle_atom_site_label_3
_geom_angle
C2 C1 Br1 110.6(2)
C2 C1 H1A 109.5
Br1 C1 H1A 109.5
C2 C1 H1B 109.5
Br1 C1 H1B 109.5
H1A C1 H1B 108.1
N C2 C3 123.2(3)
N C2 C1 115.0(3)
C3 C2 C1 121.8(3)
C2 C3 C4 118.6(3)
C2 C3 H3 120.7
C4 C3 H3 120.7
C3 C4 C5 118.7(3)
C3 C4 H4 120.6
C5 C4 H4 120.6
C6 C5 C4 118.8(3)
C6 C5 H5 120.6
C4 C5 H5 120.6
N C6 C5 122.6(3)
N C6 C7 115.2(3)
C5 C6 C7 122.2(3)
C6 C7 C8 112.5(3)
C6 C7 H7A 109.1
C8 C7 H7A 109.1
C6 C7 H7B 109.1
C8 C7 H7B 109.1
H7A C7 H7B 107.8
O4 C8 C9 109.6(2)
O4 C8 C7 111.7(3)
C9 C8 C7 112.0(3)
O4 C8 C15 102.4(2)
C9 C8 C15 108.3(3)
C7 C8 C15 112.3(3)
C14 C9 C10 119.1(3)
C14 C9 C8 121.1(3)
C10 C9 C8 119.8(3)
C11 C10 C9 119.9(3)
C11 C10 H10 120.0
C9 C10 H10 120.0
C10 C11 C12 120.8(3)
C10 C11 H11 119.6
C12 C11 H11 119.6
C13 C12 C11 119.5(3)
C13 C12 H12 120.3
C11 C12 H12 120.3
C12 C13 C14 120.2(3)
C12 C13 H13 119.9
C14 C13 H13 119.9
C9 C14 C13 120.5(3)
C9 C14 H14 119.7
C13 C14 H14 119.7
O1 C15 O2 123.2(3)
O1 C15 C8 128.3(3)
O2 C15 C8 108.3(3)
O4 C16 O2 105.4(2)
O4 C16 C17 112.1(3)
O2 C16 C17 110.9(3)
O4 C16 H16 109.4
O2 C16 H16 109.4
C17 C16 H16 109.4
C16 C17 C20 108.2(3)
C16 C17 C19 107.2(3)
C20 C17 C19 110.3(3)
C16 C17 C18 111.6(3)
C20 C17 C18 109.9(3)
C19 C17 C18 109.7(3)
C17 C18 H18A 109.5
C17 C18 H18B 109.5
H18A C18 H18B 109.5
C17 C18 H18C 109.5
H18A C18 H18C 109.5
H18B C18 H18C 109.5
C17 C19 H19A 109.5
C17 C19 H19B 109.5
H19A C19 H19B 109.5
C17 C19 H19C 109.5
H19A C19 H19C 109.5
H19B C19 H19C 109.5
C17 C20 H20A 109.5
C17 C20 H20B 109.5
H20A C20 H20B 109.5
C17 C20 H20C 109.5
H20A C20 H20C 109.5
H20B C20 H20C 109.5
C2 N C6 117.9(3)
C15 O2 C16 109.7(2)
C8 O4 C16 109.1(2)

loop_
_geom_bond_atom_site_label_1
_geom_bond_atom_site_label_2
_geom_bond_distance
Br1 C1 1.949(3)
C1 C2 1.502(4)
C1 H1A 0.9900
C1 H1B 0.9900
C2 N 1.337(4)
C2 C3 1.382(5)
C3 C4 1.389(5)
C3 H3 0.9500
C4 C5 1.392(5)
C4 H4 0.9500
C5 C6 1.380(5)
C5 H5 0.9500
C6 N 1.348(4)
C6 C7 1.514(5)
C7 C8 1.540(5)
C7 H7A 0.9900
C7 H7B 0.9900
C8 O4 1.429(4)
C8 C9 1.534(4)
C8 C15 1.548(4)
C9 C14 1.391(5)
C9 C10 1.403(5)
C10 C11 1.383(5)
C10 H10 0.9500
C11 C12 1.392(5)
C11 H11 0.9500
C12 C13 1.384(5)
C12 H12 0.9500
C13 C14 1.396(5)
C13 H13 0.9500
C14 H14 0.9500
C15 O1 1.195(4)
C15 O2 1.347(4)
C16 O4 1.429(4)
C16 O2 1.446(4)
C16 C17 1.522(4)
C16 H16 1.0000
C17 C20 1.529(5)
C17 C19 1.534(5)
C17 C18 1.537(5)
C18 H18A 0.9800
C18 H18B 0.9800
C18 H18C 0.9800
C19 H19A 0.9800
C19 H19B 0.9800
C19 H19C 0.9800
C20 H20A 0.9800
C20 H20B 0.9800
C20 H20C 0.9800

loop_
_geom_torsion_atom_site_label_1
_geom_torsion_atom_site_label_2
_geom_torsion_atom_site_label_3
_geom_torsion_atom_site_label_4
_geom_torsion
Br1 C1 C2 N 111.1(3)
Br1 C1 C2 C3 -69.4(4)
N C2 C3 C4 2.2(5)
C1 C2 C3 C4 -177.2(3)
C2 C3 C4 C5 -1.8(5)
C3 C4 C5 C6 -0.7(5)
C4 C5 C6 N 3.2(5)
C4 C5 C6 C7 -176.0(3)
N C6 C7 C8 -61.8(4)
C5 C6 C7 C8 117.4(3)
C6 C7 C8 O4 -56.3(3)
C6 C7 C8 C9 -179.7(3)
C6 C7 C8 C15 58.1(3)
O4 C8 C9 C14 11.3(4)
C7 C8 C9 C14 135.9(3)
C15 C8 C9 C14 -99.7(3)
O4 C8 C9 C10 -172.0(3)
C7 C8 C9 C10 -47.4(4)
C15 C8 C9 C10 77.0(4)
C14 C9 C10 C11 1.5(5)
C8 C9 C10 C11 -175.3(3)
C9 C10 C11 C12 -0.2(5)
C10 C11 C12 C13 -1.4(5)
C11 C12 C13 C14 1.8(5)
C10 C9 C14 C13 -1.1(5)
C8 C9 C14 C13 175.6(3)
C12 C13 C14 C9 -0.5(5)
O4 C8 C15 O1 -168.0(3)
C9 C8 C15 O1 -52.2(4)
C7 C8 C15 O1 72.0(4)
O4 C8 C15 O2 7.6(3)
C9 C8 C15 O2 123.4(3)
C7 C8 C15 O2 -112.4(3)
O4 C16 C17 C20 57.2(4)
O2 C16 C17 C20 174.7(3)
O4 C16 C17 C19 176.2(3)
O2 C16 C17 C19 -66.3(3)
O4 C16 C17 C18 -63.8(4)
O2 C16 C17 C18 53.7(3)
C3 C2 N C6 0.2(5)
C1 C2 N C6 179.6(3)
C5 C6 N C2 -2.9(5)
C7 C6 N C2 176.3(3)
O1 C15 O2 C16 -177.4(3)
C8 C15 O2 C16 6.7(3)
O4 C16 O2 C15 -18.7(3)
C17 C16 O2 C15 -140.2(3)
C9 C8 O4 C16 -134.1(3)
C7 C8 O4 C16 101.2(3)
C15 C8 O4 C16 -19.2(3)
O2 C16 O4 C8 23.8(3)
C17 C16 O4 C8 144.6(3)
